data_7064248
loop_
_publ_author_name
'Nowicka, Daria'
'Garbaczewski, Karol'
'Consiglio, Giuseppe'
'Forte, Giuseppe'
'Kubicki, Maciej'
'\/Luczak, Teresa'
'Patroniak, Violetta'
'Gorczy\'nski, Adam'

_publ_section_title
;
 Biomimetic O-demethylation at a copper(ii) center with imine ligand: a
 structural and computational study
;
_journal_issue 9
_journal_name_full 'New Journal of Chemistry'
_journal_page_first 3843
_journal_page_last 3856
_journal_paper_doi 10.1039/D5NJ04478B
_journal_volume 50
_journal_year 2026
_chemical_formula_moiety
;
C35 H38 Cl Cu2 N8 O7, Cl O4, 2(C H4 O), O
;
_chemical_formula_sum 'C37 H46 Cl2 Cu2 N8 O14'
_chemical_formula_weight 1024.80
_space_group_crystal_system monoclinic
_space_group_IT_number 14
_space_group_name_Hall '-P 2ybc'
_space_group_name_H-M_alt 'P 1 21/c 1'
_atom_sites_solution_hydrogens mixed
_audit_update_record
;
2024-03-01 deposited with the CCDC.	2026-01-30 downloaded from the CCDC.
;
_cell_angle_alpha 90
_cell_angle_beta 101.9124(7)
_cell_angle_gamma 90
_cell_formula_units_Z 4
_cell_length_a 16.90445(13)
_cell_length_b 12.18931(8)
_cell_length_c 22.04368(13)
_cell_measurement_reflns_used 34154
_cell_measurement_temperature 130(1)
_cell_measurement_theta_max 76.0170
_cell_measurement_theta_min 2.6500
_cell_volume 4444.36(5)
_computing_cell_refinement 'CrysAlisPro 1.171.41.116a (Rigaku OD, 2021)'
_computing_data_collection 'CrysAlisPro 1.171.41.116a (Rigaku OD, 2021)'
_computing_data_reduction 'CrysAlisPro 1.171.41.116a (Rigaku OD, 2021)'
_computing_molecular_graphics 'Mercury (MacRae et al., 2009)'
_computing_publication_material 'SHELXL (Sheldrick, 2015)'
_computing_structure_refinement 'SHELXL (Sheldrick, 2015)'
_computing_structure_solution 'SHELXT (Sheldrick, 2015)'
_diffrn_ambient_environment N~2~
_diffrn_ambient_temperature 130(1)
_diffrn_detector 'CCD plate'
_diffrn_detector_area_resol_mean 5.2692
_diffrn_detector_type Atlas
_diffrn_measured_fraction_theta_full 1.000
_diffrn_measured_fraction_theta_max 0.994
_diffrn_measurement_device 'four-circle diffractometer'
_diffrn_measurement_device_type 'SuperNova, Single source at offset/far, Atlas'
_diffrn_radiation_monochromator mirror
_diffrn_radiation_probe x-ray
_diffrn_radiation_type 'Cu K\a'
_diffrn_radiation_wavelength 1.54184
_diffrn_reflns_av_R_equivalents 0.0337
_diffrn_reflns_av_unetI/netI 0.0194
_diffrn_reflns_Laue_measured_fraction_full 1.000
_diffrn_reflns_Laue_measured_fraction_max 0.994
_diffrn_reflns_limit_h_max 20
_diffrn_reflns_limit_h_min -21
_diffrn_reflns_limit_k_max 15
_diffrn_reflns_limit_k_min -15
_diffrn_reflns_limit_l_max 22
_diffrn_reflns_limit_l_min -27
_diffrn_reflns_number 51157
_diffrn_reflns_point_group_measured_fraction_full 1.000
_diffrn_reflns_point_group_measured_fraction_max 0.994
_diffrn_reflns_theta_full 67.684
_diffrn_reflns_theta_max 76.325
_diffrn_reflns_theta_min 2.671
_diffrn_source 'micro-focus sealed X-ray tube'
_diffrn_source_type 'SuperNova (Cu) X-ray Source'
_exptl_absorpt_coefficient_mu 2.918
_exptl_absorpt_correction_T_max 1.00000
_exptl_absorpt_correction_T_min 0.58696
_exptl_absorpt_correction_type multi-scan
_exptl_absorpt_process_details
;
CrysAlisPro 1.171.41.116a (Rigaku Oxford Diffraction, 2021)
Empirical absorption correction using spherical harmonics,
implemented in SCALE3 ABSPACK scaling algorithm.
;
_exptl_crystal_colour blue
_exptl_crystal_density_diffrn 1.532
_exptl_crystal_description block
_exptl_crystal_F_000 2112
_exptl_crystal_size_max 0.2
_exptl_crystal_size_mid 0.1
_exptl_crystal_size_min 0.1
_refine_diff_density_max 0.997
_refine_diff_density_min -0.670
_refine_diff_density_rms 0.077
_refine_ls_extinction_method none
_refine_ls_goodness_of_fit_ref 1.022
_refine_ls_hydrogen_treatment mixed
_refine_ls_matrix_type full
_refine_ls_number_parameters 601
_refine_ls_number_reflns 9267
_refine_ls_number_restraints 1
_refine_ls_restrained_S_all 1.022
_refine_ls_R_factor_all 0.0475
_refine_ls_R_factor_gt 0.0440
_refine_ls_shift/su_max 0.001
_refine_ls_shift/su_mean 0.000
_refine_ls_structure_factor_coef Fsqd
_refine_ls_weighting_details 'w=1/[\s^2^(Fo^2^)+(0.0776P)^2^+4.9944P] where P=(Fo^2^+2Fc^2^)/3'
_refine_ls_weighting_scheme calc
_refine_ls_wR_factor_gt 0.1261
_refine_ls_wR_factor_ref 0.1308
_reflns_Friedel_coverage 0.000
_reflns_number_gt 8481
_reflns_number_total 9267
_reflns_threshold_expression 'I > 2\s(I)'
_cod_data_source_file d5nj04478b2.cif
_cod_data_source_block C3
_cod_depositor_comments 'Adding full bibliography for 7064242--7064248.cif.'
_cod_original_sg_symbol_H-M 'P 21/c'
_cod_database_code 7064248
_shelx_space_group_comment
;
The symmetry employed for this shelxl refinement is uniquely defined
by the following loop, which should always be used as a source of
symmetry information in preference to the above space-group names.
They are only intended as comments.
;

loop_
_space_group_symop_operation_xyz
'x, y, z'
'-x, y+1/2, -z+1/2'
'-x, -y, -z'
'x, -y-1/2, z-1/2'

loop_
_atom_site_label
_atom_site_type_symbol
_atom_site_fract_x
_atom_site_fract_y
_atom_site_fract_z
_atom_site_U_iso_or_equiv
_atom_site_adp_type
_atom_site_occupancy
_atom_site_site_symmetry_order
_atom_site_calc_flag
_atom_site_refinement_flags_posn
_atom_site_refinement_flags_adp
_atom_site_refinement_flags_occupancy
_atom_site_disorder_assembly
_atom_site_disorder_group
Cu1A Cu 0.67198(2) 0.59157(3) 0.49516(2) 0.02588(10) Uani 1 1 d . . . . .
N1A N 0.63111(12) 0.68342(17) 0.42247(9) 0.0287(4) Uani 1 1 d . . . . .
C2A C 0.56274(15) 0.7332(2) 0.42595(11) 0.0314(5) Uani 1 1 d . . . . .
N3A N 0.53623(14) 0.80366(19) 0.37891(10) 0.0377(5) Uani 1 1 d . . . . .
H3A H 0.492952 0.845545 0.373719 0.045 Uiso 1 1 calc R U . . .
C4A C 0.59157(16) 0.7963(2) 0.34039(12) 0.0353(5) Uani 1 1 d . . . . .
C5A C 0.59299(19) 0.8489(3) 0.28477(13) 0.0439(6) Uani 1 1 d . . . . .
H5A H 0.552375 0.899985 0.266907 0.053 Uiso 1 1 calc R U . . .
C6A C 0.65672(19) 0.8231(3) 0.25667(13) 0.0454(7) Uani 1 1 d . . . . .
H6A H 0.660313 0.857696 0.218723 0.054 Uiso 1 1 calc R U . . .
C7A C 0.71536(18) 0.7477(3) 0.28275(12) 0.0413(6) Uani 1 1 d . . . . .
H7A H 0.757872 0.731435 0.261931 0.050 Uiso 1 1 calc R U . . .
C8A C 0.71376(15) 0.6951(2) 0.33862(11) 0.0345(5) Uani 1 1 d . . . . .
H8A H 0.754136 0.643470 0.356139 0.041 Uiso 1 1 calc R U . . .
C9A C 0.65060(15) 0.7214(2) 0.36767(11) 0.0305(5) Uani 1 1 d . . . . .
N10A N 0.52467(13) 0.71220(19) 0.47325(10) 0.0366(5) Uani 1 1 d . . . . .
C101 C 0.44646(17) 0.7541(2) 0.47822(14) 0.0419(6) Uani 1 1 d . . . . .
H10A H 0.407840 0.693338 0.474854 0.063 Uiso 1 1 calc R U . . .
H10B H 0.427802 0.806908 0.444812 0.063 Uiso 1 1 calc R U . . .
H10C H 0.450617 0.790533 0.518391 0.063 Uiso 1 1 calc R U . . .
N11A N 0.56574(12) 0.63401(17) 0.51375(9) 0.0290(4) Uani 1 1 d . . . . .
C12A C 0.53322(14) 0.5975(2) 0.55804(11) 0.0291(5) Uani 1 1 d . . . . .
H12A H 0.481238 0.624091 0.560733 0.035 Uiso 1 1 calc R U . . .
C13A C 0.57122(14) 0.5191(2) 0.60325(10) 0.0285(5) Uani 1 1 d . . . . .
O14A O 0.69820(10) 0.50317(14) 0.56874(7) 0.0290(3) Uani 1 1 d . . . . .
C14A C 0.65104(14) 0.47780(19) 0.60717(10) 0.0265(4) Uani 1 1 d . . . . .
O15A O 0.75778(11) 0.36303(16) 0.66238(8) 0.0362(4) Uani 1 1 d . . . . .
C15A C 0.68064(16) 0.4054(2) 0.65651(10) 0.0304(5) Uani 1 1 d . . . . .
C151 C 0.81790(19) 0.4308(3) 0.70048(15) 0.0535(8) Uani 1 1 d . . . . .
H15A H 0.821537 0.501062 0.679629 0.080 Uiso 1 1 calc R U . . .
H15B H 0.870422 0.393667 0.707328 0.080 Uiso 1 1 calc R U . . .
H15C H 0.802721 0.443815 0.740440 0.080 Uiso 1 1 calc R U . . .
C16A C 0.63435(17) 0.3738(2) 0.69915(11) 0.0344(5) Uani 1 1 d . . . . .
O16A O 0.67205(13) 0.30444(18) 0.74426(9) 0.0455(5) Uani 1 1 d . . . . .
C161 C 0.6285(2) 0.2707(3) 0.79010(14) 0.0575(9) Uani 1 1 d . . . . .
H16A H 0.578554 0.233501 0.769906 0.086 Uiso 1 1 calc R U . . .
H16B H 0.615099 0.335110 0.812593 0.086 Uiso 1 1 calc R U . . .
H16C H 0.661877 0.220192 0.819254 0.086 Uiso 1 1 calc R U . . .
C17A C 0.55570(17) 0.4125(2) 0.69350(11) 0.0354(5) Uani 1 1 d . . . . .
H17A H 0.523401 0.389589 0.721679 0.042 Uiso 1 1 calc R U . . .
C18A C 0.52566(15) 0.4845(2) 0.64651(11) 0.0323(5) Uani 1 1 d . . . . .
H18A H 0.472292 0.511823 0.643022 0.039 Uiso 1 1 calc R U . . .
Cu1B Cu 0.80730(2) 0.43561(3) 0.44901(2) 0.02645(10) Uani 1 1 d . . . . .
N1B N 0.84327(13) 0.30115(17) 0.41491(9) 0.0312(4) Uani 1 1 d . . . . .
C2B C 0.90518(15) 0.3179(2) 0.38776(11) 0.0309(5) Uani 1 1 d . . . . .
N3B N 0.92777(14) 0.22660(18) 0.36130(10) 0.0358(5) Uani 1 1 d . . . . .
H3B H 0.966896 0.221180 0.340608 0.043 Uiso 1 1 calc R U . . .
C4B C 0.87717(17) 0.1424(2) 0.37306(11) 0.0372(5) Uani 1 1 d . . . . .
C5B C 0.8759(2) 0.0312(2) 0.35899(13) 0.0478(7) Uani 1 1 d . . . . .
H5B H 0.913267 -0.000188 0.337130 0.057 Uiso 1 1 calc R U . . .
C6B C 0.8178(2) -0.0314(3) 0.37836(15) 0.0555(8) Uani 1 1 d . . . . .
H6B H 0.814765 -0.107688 0.369432 0.067 Uiso 1 1 calc R U . . .
C7B C 0.7632(2) 0.0149(3) 0.41077(16) 0.0544(8) Uani 1 1 d . . . . .
H7B H 0.724002 -0.030818 0.423324 0.065 Uiso 1 1 calc R U . . .
C8B C 0.76487(19) 0.1267(2) 0.42523(14) 0.0447(6) Uani 1 1 d . . . . .
H8B H 0.727572 0.157964 0.447150 0.054 Uiso 1 1 calc R U . . .
C9B C 0.82355(16) 0.1897(2) 0.40605(12) 0.0355(5) Uani 1 1 d . . . . .
N10B N 0.93995(13) 0.41816(17) 0.38828(10) 0.0329(4) Uani 1 1 d . . . . .
C102 C 1.01455(16) 0.4406(2) 0.36735(13) 0.0371(5) Uani 1 1 d . . . . .
H10D H 1.006190 0.502470 0.338368 0.056 Uiso 1 1 calc R U . . .
H10E H 1.030241 0.375541 0.346484 0.056 Uiso 1 1 calc R U . . .
H10F H 1.057450 0.458743 0.403107 0.056 Uiso 1 1 calc R U . . .
N11B N 0.90586(12) 0.49362(16) 0.42282(9) 0.0276(4) Uani 1 1 d . . . . .
C12B C 0.93817(15) 0.5888(2) 0.43384(11) 0.0298(5) Uani 1 1 d . . . . .
H12B H 0.984699 0.605068 0.417589 0.036 Uiso 1 1 calc R U . . .
C13B C 0.90811(14) 0.67251(19) 0.46935(10) 0.0287(5) Uani 1 1 d . . . . .
C14B C 0.83565(13) 0.66482(18) 0.49204(10) 0.0254(4) Uani 1 1 d . . . . .
O14B O 0.78559(10) 0.57899(13) 0.48040(8) 0.0277(3) Uani 1 1 d . . . . .
O15B O 0.74427(10) 0.74488(14) 0.54874(7) 0.0307(3) Uani 1 1 d . . . . .
C15B C 0.81582(14) 0.75182(19) 0.52787(10) 0.0283(4) Uani 1 1 d . . . . .
C152 C 0.75458(19) 0.7393(2) 0.61557(12) 0.0420(6) Uani 1 1 d . . . . .
H15D H 0.701703 0.730231 0.626614 0.063 Uiso 1 1 calc R U . . .
H15E H 0.779776 0.807257 0.634017 0.063 Uiso 1 1 calc R U . . .
H15F H 0.789237 0.676820 0.631290 0.063 Uiso 1 1 calc R U . . .
O16B O 0.83639(12) 0.92529(15) 0.57254(9) 0.0391(4) Uani 1 1 d . . . . .
C16B C 0.86428(16) 0.8456(2) 0.53952(11) 0.0325(5) Uani 1 1 d . . . . .
C162 C 0.8894(2) 1.0143(3) 0.5943(2) 0.0648(10) Uani 1 1 d . . . . .
H16D H 0.903353 1.052706 0.558859 0.097 Uiso 1 1 calc R U . . .
H16E H 0.938734 0.986146 0.621126 0.097 Uiso 1 1 calc R U . . .
H16F H 0.862482 1.065391 0.617817 0.097 Uiso 1 1 calc R U . . .
C17B C 0.93517(16) 0.8526(2) 0.51705(13) 0.0377(5) Uani 1 1 d . . . . .
H17B H 0.968954 0.915438 0.525433 0.045 Uiso 1 1 calc R U . . .
C18B C 0.95560(15) 0.7672(2) 0.48245(12) 0.0353(5) Uani 1 1 d . . . . .
H18B H 1.003803 0.772593 0.466842 0.042 Uiso 1 1 calc R U . . .
C1C C 0.83404(17) 0.2759(2) 0.56386(13) 0.0394(6) Uani 1 1 d . . . . .
H1CA H 0.859330 0.234554 0.534783 0.059 Uiso 1 1 calc R U . . .
H1CB H 0.778601 0.249710 0.561132 0.059 Uiso 1 1 calc R U . . .
H1CC H 0.865131 0.265180 0.606162 0.059 Uiso 1 1 calc R U . . .
O1C O 0.83268(11) 0.38941(14) 0.54862(8) 0.0320(4) Uani 1 1 d . . . . .
H1C H 0.795599 0.420643 0.562231 0.048 Uiso 1 1 calc R U . . .
O1D O 1.0964(2) 0.1590(3) 0.20283(14) 0.0871(11) Uani 1 1 d . . . . .
Cl1D Cl 1.05201(4) 0.23572(7) 0.23219(3) 0.04715(17) Uani 1 1 d . . . . .
O2D O 1.09837(16) 0.3315(2) 0.24906(12) 0.0605(6) Uani 1 1 d . . . . .
O3D O 0.9778(3) 0.2619(5) 0.1965(3) 0.184(3) Uani 1 1 d . . . . .
O4D O 1.0412(2) 0.1839(2) 0.28840(16) 0.0877(11) Uani 1 1 d . . . . .
C1F C 0.5931(5) -0.0335(7) 0.6819(7) 0.240(7) Uani 1 1 d . . . . .
H1FA H 0.598060 -0.090098 0.651300 0.360 Uiso 1 1 calc R U . . .
H1FB H 0.539856 -0.038995 0.692729 0.360 Uiso 1 1 calc R U . . .
H1FC H 0.635354 -0.044053 0.719164 0.360 Uiso 1 1 calc R U . . .
O1F O 0.60166(19) 0.0705(3) 0.6567(2) 0.1022(13) Uani 1 1 d . . . . .
H1F H 0.650929 0.086857 0.662611 0.153 Uiso 1 1 calc R U . . .
C1E C 0.8034(3) 0.0895(4) 0.7371(2) 0.0849(14) Uani 1 1 d . . . . .
H1EA H 0.807215 0.009405 0.734809 0.127 Uiso 1 1 calc R U . . .
H1EB H 0.776851 0.109539 0.771058 0.127 Uiso 1 1 calc R U . . .
H1EC H 0.857730 0.121335 0.744554 0.127 Uiso 1 1 calc R U . . .
O1E O 0.75762(16) 0.1300(2) 0.68057(12) 0.0561(6) Uani 1 1 d D . . . .
H1E H 0.759(4) 0.1975(17) 0.680(3) 0.11(2) Uiso 1 1 d D . . . .
O1 O 0.6265(6) -0.0324(7) 0.5123(6) 0.095(3) Uani 0.34 1 d . . P A 1
O2 O 0.5656(7) -0.0428(9) 0.5380(7) 0.105(4) Uani 0.33 1 d . . P B 2
O3 O 0.6734(10) 0.0296(14) 0.5488(11) 0.174(8) Uani 0.33 1 d . . P C 3
Cl3 Cl 0.67171(3) 0.39945(5) 0.42728(3) 0.03271(13) Uani 1 1 d . . . D 3

loop_
_atom_site_aniso_label
_atom_site_aniso_U_11
_atom_site_aniso_U_22
_atom_site_aniso_U_33
_atom_site_aniso_U_23
_atom_site_aniso_U_13
_atom_site_aniso_U_12
Cu1A 0.02651(18) 0.03152(19) 0.02115(17) 0.00232(12) 0.00847(13) 0.00247(12)
N1A 0.0307(10) 0.0328(10) 0.0234(9) 0.0026(7) 0.0072(7) -0.0001(8)
C2A 0.0350(12) 0.0329(12) 0.0274(11) 0.0034(9) 0.0092(9) 0.0006(9)
N3A 0.0391(11) 0.0375(11) 0.0377(11) 0.0122(9) 0.0106(9) 0.0093(9)
C4A 0.0390(13) 0.0370(13) 0.0308(12) 0.0049(10) 0.0093(10) -0.0031(10)
C5A 0.0500(16) 0.0449(15) 0.0369(14) 0.0142(12) 0.0092(12) -0.0008(12)
C6A 0.0557(17) 0.0501(16) 0.0315(13) 0.0102(11) 0.0119(12) -0.0089(13)
C7A 0.0451(15) 0.0527(16) 0.0290(12) 0.0002(11) 0.0144(11) -0.0100(12)
C8A 0.0348(12) 0.0427(13) 0.0269(11) 0.0000(10) 0.0088(9) -0.0054(10)
C9A 0.0345(12) 0.0330(12) 0.0241(10) 0.0016(9) 0.0059(9) -0.0063(9)
N10A 0.0350(11) 0.0427(12) 0.0350(11) 0.0133(9) 0.0136(9) 0.0123(9)
C101 0.0368(13) 0.0476(15) 0.0442(15) 0.0088(12) 0.0150(11) 0.0132(11)
N11A 0.0291(9) 0.0324(10) 0.0267(9) 0.0031(8) 0.0089(7) 0.0049(8)
C12A 0.0289(11) 0.0355(12) 0.0248(10) -0.0023(9) 0.0097(9) 0.0013(9)
C13A 0.0330(11) 0.0344(12) 0.0192(10) -0.0030(8) 0.0081(8) -0.0017(9)
O14A 0.0313(8) 0.0340(8) 0.0240(7) 0.0034(6) 0.0108(6) 0.0040(6)
C14A 0.0336(11) 0.0286(11) 0.0184(9) -0.0027(8) 0.0081(8) -0.0008(9)
O15A 0.0408(9) 0.0416(10) 0.0273(8) 0.0047(7) 0.0094(7) 0.0096(8)
C15A 0.0390(13) 0.0332(12) 0.0199(10) -0.0008(9) 0.0084(9) 0.0027(10)
C151 0.0408(15) 0.077(2) 0.0392(15) -0.0061(15) -0.0002(12) 0.0073(15)
C16A 0.0480(14) 0.0361(12) 0.0203(10) 0.0015(9) 0.0094(10) -0.0015(11)
O16A 0.0605(12) 0.0495(11) 0.0293(9) 0.0145(8) 0.0158(9) 0.0075(9)
C161 0.069(2) 0.071(2) 0.0350(15) 0.0214(15) 0.0166(14) -0.0039(17)
C17A 0.0430(14) 0.0427(14) 0.0235(11) -0.0010(9) 0.0141(10) -0.0077(11)
C18A 0.0337(12) 0.0390(13) 0.0262(11) -0.0018(9) 0.0111(9) -0.0032(10)
Cu1B 0.02753(18) 0.02816(18) 0.02523(18) -0.00306(12) 0.00910(13) -0.00088(12)
N1B 0.0343(10) 0.0306(10) 0.0291(10) -0.0033(8) 0.0079(8) -0.0013(8)
C2B 0.0351(12) 0.0338(12) 0.0240(10) -0.0009(9) 0.0067(9) 0.0057(9)
N3B 0.0462(12) 0.0346(11) 0.0280(10) -0.0022(8) 0.0110(9) 0.0102(9)
C4B 0.0488(15) 0.0328(13) 0.0267(11) -0.0024(9) 0.0004(10) 0.0058(11)
C5B 0.0660(19) 0.0357(14) 0.0351(13) -0.0092(11) -0.0052(12) 0.0135(13)
C6B 0.075(2) 0.0313(14) 0.0501(17) -0.0076(12) -0.0093(15) -0.0006(14)
C7B 0.062(2) 0.0371(15) 0.0571(18) -0.0040(13) -0.0031(15) -0.0122(14)
C8B 0.0470(15) 0.0379(14) 0.0474(16) -0.0050(12) 0.0055(12) -0.0077(12)
C9B 0.0418(13) 0.0308(12) 0.0311(12) -0.0043(9) 0.0007(10) 0.0007(10)
N10B 0.0363(11) 0.0341(10) 0.0334(10) -0.0039(8) 0.0186(9) 0.0033(8)
C102 0.0353(13) 0.0430(14) 0.0377(13) -0.0009(11) 0.0187(10) 0.0043(10)
N11B 0.0314(9) 0.0304(10) 0.0232(9) 0.0012(7) 0.0110(7) 0.0032(8)
C12B 0.0312(11) 0.0338(12) 0.0269(11) 0.0040(9) 0.0121(9) 0.0006(9)
C13B 0.0301(11) 0.0296(11) 0.0271(11) 0.0017(9) 0.0072(9) 0.0004(9)
C14B 0.0286(10) 0.0269(10) 0.0205(9) 0.0033(8) 0.0048(8) 0.0001(8)
O14B 0.0270(8) 0.0287(8) 0.0297(8) -0.0037(6) 0.0109(6) -0.0018(6)
O15B 0.0329(8) 0.0348(9) 0.0257(8) -0.0032(6) 0.0095(6) 0.0018(7)
C15B 0.0297(11) 0.0306(11) 0.0246(10) 0.0022(8) 0.0055(8) 0.0023(9)
C152 0.0555(16) 0.0481(15) 0.0258(12) -0.0064(11) 0.0163(11) -0.0076(13)
O16B 0.0466(11) 0.0282(9) 0.0441(10) -0.0068(7) 0.0126(8) 0.0001(7)
C16B 0.0398(13) 0.0255(11) 0.0313(11) 0.0001(9) 0.0054(10) 0.0028(9)
C162 0.067(2) 0.0308(15) 0.102(3) -0.0240(17) 0.028(2) -0.0083(14)
C17B 0.0391(13) 0.0291(12) 0.0452(14) 0.0001(10) 0.0096(11) -0.0055(10)
C18B 0.0328(12) 0.0334(12) 0.0417(13) 0.0039(10) 0.0127(10) -0.0028(10)
C1C 0.0449(14) 0.0363(13) 0.0389(13) 0.0019(11) 0.0130(11) 0.0058(11)
O1C 0.0351(9) 0.0344(9) 0.0275(8) 0.0012(7) 0.0090(7) 0.0045(7)
O1D 0.123(3) 0.0781(19) 0.0793(19) -0.0446(16) 0.0643(19) -0.0359(18)
Cl1D 0.0424(3) 0.0581(4) 0.0421(3) -0.0035(3) 0.0114(3) -0.0153(3)
O2D 0.0649(15) 0.0503(13) 0.0716(16) -0.0161(11) 0.0265(12) -0.0132(11)
O3D 0.087(3) 0.194(6) 0.223(6) 0.071(5) -0.078(4) -0.027(3)
O4D 0.135(3) 0.0609(16) 0.095(2) 0.0178(15) 0.088(2) 0.0238(17)
C1F 0.124(6) 0.134(7) 0.49(2) 0.177(10) 0.124(10) 0.064(5)
O1F 0.0596(17) 0.084(2) 0.158(4) 0.063(2) 0.011(2) 0.0144(16)
C1E 0.087(3) 0.087(3) 0.070(3) 0.011(2) -0.008(2) 0.019(3)
O1E 0.0612(14) 0.0527(14) 0.0525(13) -0.0007(11) 0.0072(10) 0.0124(11)
O1 0.071(6) 0.048(4) 0.166(11) -0.028(6) 0.022(6) 0.005(4)
O2 0.095(8) 0.068(6) 0.158(11) 0.002(6) 0.043(7) -0.038(6)
O3 0.105(10) 0.118(12) 0.31(3) -0.073(15) 0.074(13) 0.013(9)
Cl3 0.0283(3) 0.0383(3) 0.0325(3) -0.0080(2) 0.0085(2) -0.0037(2)

loop_
_atom_type_symbol
_atom_type_description
_atom_type_scat_dispersion_real
_atom_type_scat_dispersion_imag
_atom_type_scat_source
C C 0.0181 0.0091 'International Tables Vol C Tables 4.2.6.8 and 6.1.1.4'
H H 0.0000 0.0000 'International Tables Vol C Tables 4.2.6.8 and 6.1.1.4'
Cl Cl 0.3639 0.7018 'International Tables Vol C Tables 4.2.6.8 and 6.1.1.4'
Cu Cu -1.9646 0.5888 'International Tables Vol C Tables 4.2.6.8 and 6.1.1.4'
N N 0.0311 0.0180 'International Tables Vol C Tables 4.2.6.8 and 6.1.1.4'
O O 0.0492 0.0322 'International Tables Vol C Tables 4.2.6.8 and 6.1.1.4'

loop_
_geom_angle_atom_site_label_1
_geom_angle_atom_site_label_2
_geom_angle_atom_site_label_3
_geom_angle
_geom_angle_site_symmetry_1
_geom_angle_site_symmetry_3
_geom_angle_publ_flag
O14A Cu1A N1A 172.53(8) . . ?
O14A Cu1A N11A 91.87(7) . . ?
N1A Cu1A N11A 80.75(8) . . ?
O14A Cu1A O14B 91.84(7) . . ?
N1A Cu1A O14B 95.63(8) . . ?
N11A Cu1A O14B 168.91(8) . . ?
O14A Cu1A O15B 90.91(7) . . ?
N1A Cu1A O15B 90.87(7) . . ?
N11A Cu1A O15B 94.90(7) . . ?
O14B Cu1A O15B 74.59(6) . . ?
C2A N1A C9A 105.3(2) . . ?
C2A N1A Cu1A 112.30(15) . . ?
C9A N1A Cu1A 142.28(17) . . ?
N1A C2A N3A 113.8(2) . . ?
N1A C2A N10A 121.1(2) . . ?
N3A C2A N10A 125.1(2) . . ?
C2A N3A C4A 105.6(2) . . ?
C2A N3A H3A 127.2 . . ?
C4A N3A H3A 127.2 . . ?
C5A C4A N3A 130.2(3) . . ?
C5A C4A C9A 122.8(3) . . ?
N3A C4A C9A 106.9(2) . . ?
C6A C5A C4A 116.5(3) . . ?
C6A C5A H5A 121.7 . . ?
C4A C5A H5A 121.7 . . ?
C5A C6A C7A 121.4(2) . . ?
C5A C6A H6A 119.3 . . ?
C7A C6A H6A 119.3 . . ?
C6A C7A C8A 121.9(3) . . ?
C6A C7A H7A 119.0 . . ?
C8A C7A H7A 119.0 . . ?
C9A C8A C7A 117.2(3) . . ?
C9A C8A H8A 121.4 . . ?
C7A C8A H8A 121.4 . . ?
C8A C9A C4A 120.1(2) . . ?
C8A C9A N1A 131.5(2) . . ?
C4A C9A N1A 108.4(2) . . ?
C2A N10A N11A 111.7(2) . . ?
C2A N10A C101 125.4(2) . . ?
N11A N10A C101 122.6(2) . . ?
N10A C101 H10A 109.5 . . ?
N10A C101 H10B 109.5 . . ?
H10A C101 H10B 109.5 . . ?
N10A C101 H10C 109.5 . . ?
H10A C101 H10C 109.5 . . ?
H10B C101 H10C 109.5 . . ?
C12A N11A N10A 119.1(2) . . ?
C12A N11A Cu1A 127.40(17) . . ?
N10A N11A Cu1A 113.46(14) . . ?
N11A C12A C13A 123.7(2) . . ?
N11A C12A H12A 118.2 . . ?
C13A C12A H12A 118.2 . . ?
C18A C13A C14A 119.7(2) . . ?
C18A C13A C12A 116.2(2) . . ?
C14A C13A C12A 124.1(2) . . ?
C14A O14A Cu1A 127.67(15) . . ?
O14A C14A C15A 118.6(2) . . ?
O14A C14A C13A 124.7(2) . . ?
C15A C14A C13A 116.7(2) . . ?
C15A O15A C151 112.3(2) . . ?
O15A C15A C16A 118.9(2) . . ?
O15A C15A C14A 118.9(2) . . ?
C16A C15A C14A 122.2(2) . . ?
O15A C151 H15A 109.5 . . ?
O15A C151 H15B 109.5 . . ?
H15A C151 H15B 109.5 . . ?
O15A C151 H15C 109.5 . . ?
H15A C151 H15C 109.5 . . ?
H15B C151 H15C 109.5 . . ?
O16A C16A C17A 124.8(2) . . ?
O16A C16A C15A 114.9(2) . . ?
C17A C16A C15A 120.3(2) . . ?
C16A O16A C161 117.7(2) . . ?
O16A C161 H16A 109.5 . . ?
O16A C161 H16B 109.5 . . ?
H16A C161 H16B 109.5 . . ?
O16A C161 H16C 109.5 . . ?
H16A C161 H16C 109.5 . . ?
H16B C161 H16C 109.5 . . ?
C18A C17A C16A 118.8(2) . . ?
C18A C17A H17A 120.6 . . ?
C16A C17A H17A 120.6 . . ?
C17A C18A C13A 122.3(2) . . ?
C17A C18A H18A 118.9 . . ?
C13A C18A H18A 118.9 . . ?
O14B Cu1B N1B 171.71(8) . . ?
O14B Cu1B N11B 90.84(7) . . ?
N1B Cu1B N11B 80.88(8) . . ?
O14B Cu1B O1C 83.58(7) . . ?
N1B Cu1B O1C 98.96(8) . . ?
N11B Cu1B O1C 111.86(7) . . ?
O14B Cu1B Cl3 89.61(5) . . ?
N1B Cu1B Cl3 97.82(6) . . ?
N11B Cu1B Cl3 150.01(6) . . ?
O1C Cu1B Cl3 97.99(5) . . ?
C2B N1B C9B 105.9(2) . . ?
C2B N1B Cu1B 112.48(17) . . ?
C9B N1B Cu1B 141.52(18) . . ?
N1B C2B N3B 112.9(2) . . ?
N1B C2B N10B 121.2(2) . . ?
N3B C2B N10B 126.0(2) . . ?
C2B N3B C4B 106.7(2) . . ?
C2B N3B H3B 126.6 . . ?
C4B N3B H3B 126.6 . . ?
C5B C4B N3B 131.2(3) . . ?
C5B C4B C9B 122.5(3) . . ?
N3B C4B C9B 106.3(2) . . ?
C6B C5B C4B 116.7(3) . . ?
C6B C5B H5B 121.7 . . ?
C4B C5B H5B 121.7 . . ?
C5B C6B C7B 121.5(3) . . ?
C5B C6B H6B 119.2 . . ?
C7B C6B H6B 119.2 . . ?
C6B C7B C8B 121.7(3) . . ?
C6B C7B H7B 119.1 . . ?
C8B C7B H7B 119.1 . . ?
C9B C8B C7B 116.9(3) . . ?
C9B C8B H8B 121.6 . . ?
C7B C8B H8B 121.6 . . ?
C8B C9B C4B 120.7(3) . . ?
C8B C9B N1B 131.2(3) . . ?
C4B C9B N1B 108.1(2) . . ?
C2B N10B N11B 111.87(19) . . ?
C2B N10B C102 124.7(2) . . ?
N11B N10B C102 122.2(2) . . ?
N10B C102 H10D 109.5 . . ?
N10B C102 H10E 109.5 . . ?
H10D C102 H10E 109.5 . . ?
N10B C102 H10F 109.5 . . ?
H10D C102 H10F 109.5 . . ?
H10E C102 H10F 109.5 . . ?
C12B N11B N10B 119.5(2) . . ?
C12B N11B Cu1B 127.70(16) . . ?
N10B N11B Cu1B 112.80(15) . . ?
N11B C12B C13B 124.0(2) . . ?
N11B C12B H12B 118.0 . . ?
C13B C12B H12B 118.0 . . ?
C18B C13B C14B 118.8(2) . . ?
C18B C13B C12B 116.3(2) . . ?
C14B C13B C12B 124.9(2) . . ?
O14B C14B C15B 118.9(2) . . ?
O14B C14B C13B 122.9(2) . . ?
C15B C14B C13B 118.2(2) . . ?
C14B O14B Cu1B 127.87(14) . . ?
C14B O14B Cu1A 119.69(14) . . ?
Cu1B O14B Cu1A 112.44(8) . . ?
C15B O15B C152 114.28(19) . . ?
C15B O15B Cu1A 105.96(13) . . ?
C152 O15B Cu1A 113.92(15) . . ?
O15B C15B C16B 120.6(2) . . ?
O15B C15B C14B 117.9(2) . . ?
C16B C15B C14B 121.5(2) . . ?
O15B C152 H15D 109.5 . . ?
O15B C152 H15E 109.5 . . ?
H15D C152 H15E 109.5 . . ?
O15B C152 H15F 109.5 . . ?
H15D C152 H15F 109.5 . . ?
H15E C152 H15F 109.5 . . ?
C16B O16B C162 117.5(2) . . ?
O16B C16B C17B 124.6(2) . . ?
O16B C16B C15B 115.4(2) . . ?
C17B C16B C15B 120.0(2) . . ?
O16B C162 H16D 109.5 . . ?
O16B C162 H16E 109.5 . . ?
H16D C162 H16E 109.5 . . ?
O16B C162 H16F 109.5 . . ?
H16D C162 H16F 109.5 . . ?
H16E C162 H16F 109.5 . . ?
C18B C17B C16B 118.9(2) . . ?
C18B C17B H17B 120.5 . . ?
C16B C17B H17B 120.5 . . ?
C17B C18B C13B 122.6(2) . . ?
C17B C18B H18B 118.7 . . ?
C13B C18B H18B 118.7 . . ?
O1C C1C H1CA 109.5 . . ?
O1C C1C H1CB 109.5 . . ?
H1CA C1C H1CB 109.5 . . ?
O1C C1C H1CC 109.5 . . ?
H1CA C1C H1CC 109.5 . . ?
H1CB C1C H1CC 109.5 . . ?
C1C O1C Cu1B 118.06(15) . . ?
C1C O1C H1C 109.5 . . ?
Cu1B O1C H1C 103.4 . . ?
O3D Cl1D O2D 110.5(3) . . ?
O3D Cl1D O1D 113.2(4) . . ?
O2D Cl1D O1D 110.11(16) . . ?
O3D Cl1D O4D 109.4(3) . . ?
O2D Cl1D O4D 107.42(19) . . ?
O1D Cl1D O4D 105.93(18) . . ?
O1F C1F H1FA 109.5 . . ?
O1F C1F H1FB 109.5 . . ?
H1FA C1F H1FB 109.5 . . ?
O1F C1F H1FC 109.5 . . ?
H1FA C1F H1FC 109.5 . . ?
H1FB C1F H1FC 109.5 . . ?
C1F O1F H1F 109.5 . . ?
O1E C1E H1EA 109.5 . . ?
O1E C1E H1EB 109.5 . . ?
H1EA C1E H1EB 109.5 . . ?
O1E C1E H1EC 109.5 . . ?
H1EA C1E H1EC 109.5 . . ?
H1EB C1E H1EC 109.5 . . ?
C1E O1E H1E 111(4) . . ?

loop_
_geom_bond_atom_site_label_1
_geom_bond_atom_site_label_2
_geom_bond_distance
_geom_bond_site_symmetry_2
_geom_bond_publ_flag
Cu1A O14A 1.9215(16) . ?
Cu1A N1A 1.9599(19) . ?
Cu1A N11A 1.9911(19) . ?
Cu1A O14B 2.0188(16) . ?
Cu1A O15B 2.4051(17) . ?
N1A C2A 1.321(3) . ?
N1A C9A 1.395(3) . ?
C2A N3A 1.350(3) . ?
C2A N10A 1.358(3) . ?
N3A C4A 1.390(3) . ?
N3A H3A 0.8800 . ?
C4A C5A 1.388(4) . ?
C4A C9A 1.394(4) . ?
C5A C6A 1.385(4) . ?
C5A H5A 0.9500 . ?
C6A C7A 1.386(4) . ?
C6A H6A 0.9500 . ?
C7A C8A 1.394(4) . ?
C7A H7A 0.9500 . ?
C8A C9A 1.391(4) . ?
C8A H8A 0.9500 . ?
N10A N11A 1.390(3) . ?
N10A C101 1.442(3) . ?
C101 H10A 0.9800 . ?
C101 H10B 0.9800 . ?
C101 H10C 0.9800 . ?
N11A C12A 1.294(3) . ?
C12A C13A 1.433(3) . ?
C12A H12A 0.9500 . ?
C13A C18A 1.409(3) . ?
C13A C14A 1.426(3) . ?
O14A C14A 1.314(3) . ?
C14A C15A 1.410(3) . ?
O15A C15A 1.383(3) . ?
O15A C151 1.438(4) . ?
C15A C16A 1.395(3) . ?
C151 H15A 0.9800 . ?
C151 H15B 0.9800 . ?
C151 H15C 0.9800 . ?
C16A O16A 1.360(3) . ?
C16A C17A 1.392(4) . ?
O16A C161 1.428(3) . ?
C161 H16A 0.9800 . ?
C161 H16B 0.9800 . ?
C161 H16C 0.9800 . ?
C17A C18A 1.372(4) . ?
C17A H17A 0.9500 . ?
C18A H18A 0.9500 . ?
Cu1B O14B 1.9424(16) . ?
Cu1B N1B 1.952(2) . ?
Cu1B N11B 2.0015(19) . ?
Cu1B O1C 2.2212(17) . ?
Cu1B Cl3 2.2856(6) . ?
N1B C2B 1.324(3) . ?
N1B C9B 1.402(3) . ?
C2B N3B 1.348(3) . ?
C2B N10B 1.355(3) . ?
N3B C4B 1.394(4) . ?
N3B H3B 0.8800 . ?
C4B C5B 1.390(4) . ?
C4B C9B 1.398(4) . ?
C5B C6B 1.380(5) . ?
C5B H5B 0.9500 . ?
C6B C7B 1.396(5) . ?
C6B H6B 0.9500 . ?
C7B C8B 1.398(4) . ?
C7B H7B 0.9500 . ?
C8B C9B 1.388(4) . ?
C8B H8B 0.9500 . ?
N10B N11B 1.392(3) . ?
N10B C102 1.455(3) . ?
C102 H10D 0.9800 . ?
C102 H10E 0.9800 . ?
C102 H10F 0.9800 . ?
N11B C12B 1.284(3) . ?
C12B C13B 1.441(3) . ?
C12B H12B 0.9500 . ?
C13B C18B 1.401(3) . ?
C13B C14B 1.418(3) . ?
C14B O14B 1.337(3) . ?
C14B C15B 1.404(3) . ?
O15B C15B 1.383(3) . ?
O15B C152 1.449(3) . ?
C15B C16B 1.399(3) . ?
C152 H15D 0.9800 . ?
C152 H15E 0.9800 . ?
C152 H15F 0.9800 . ?
O16B C16B 1.356(3) . ?
O16B C162 1.426(4) . ?
C16B C17B 1.391(4) . ?
C162 H16D 0.9800 . ?
C162 H16E 0.9800 . ?
C162 H16F 0.9800 . ?
C17B C18B 1.376(4) . ?
C17B H17B 0.9500 . ?
C18B H18B 0.9500 . ?
C1C O1C 1.423(3) . ?
C1C H1CA 0.9800 . ?
C1C H1CB 0.9800 . ?
C1C H1CC 0.9800 . ?
O1C H1C 0.8400 . ?
O1D Cl1D 1.434(3) . ?
Cl1D O3D 1.373(4) . ?
Cl1D O2D 1.413(2) . ?
Cl1D O4D 1.436(3) . ?
C1F O1F 1.403(7) . ?
C1F H1FA 0.9800 . ?
C1F H1FB 0.9800 . ?
C1F H1FC 0.9800 . ?
O1F H1F 0.8400 . ?
C1E O1E 1.413(5) . ?
C1E H1EA 0.9800 . ?
C1E H1EB 0.9800 . ?
C1E H1EC 0.9800 . ?
O1E H1E 0.82(2) . ?

loop_
_geom_torsion_atom_site_label_1
_geom_torsion_atom_site_label_2
_geom_torsion_atom_site_label_3
_geom_torsion_atom_site_label_4
_geom_torsion
_geom_torsion_site_symmetry_1
_geom_torsion_site_symmetry_2
_geom_torsion_site_symmetry_3
_geom_torsion_site_symmetry_4
_geom_torsion_publ_flag
C9A N1A C2A N3A -1.8(3) . . . . ?
Cu1A N1A C2A N3A 175.15(18) . . . . ?
C9A N1A C2A N10A 177.9(2) . . . . ?
Cu1A N1A C2A N10A -5.1(3) . . . . ?
N1A C2A N3A C4A 1.9(3) . . . . ?
N10A C2A N3A C4A -177.8(3) . . . . ?
C2A N3A C4A C5A 178.5(3) . . . . ?
C2A N3A C4A C9A -1.1(3) . . . . ?
N3A C4A C5A C6A -179.3(3) . . . . ?
C9A C4A C5A C6A 0.3(4) . . . . ?
C4A C5A C6A C7A 0.6(5) . . . . ?
C5A C6A C7A C8A -0.7(5) . . . . ?
C6A C7A C8A C9A -0.1(4) . . . . ?
C7A C8A C9A C4A 1.0(4) . . . . ?
C7A C8A C9A N1A 179.1(3) . . . . ?
C5A C4A C9A C8A -1.1(4) . . . . ?
N3A C4A C9A C8A 178.6(2) . . . . ?
C5A C4A C9A N1A -179.6(3) . . . . ?
N3A C4A C9A N1A 0.1(3) . . . . ?
C2A N1A C9A C8A -177.3(3) . . . . ?
Cu1A N1A C9A C8A 7.3(5) . . . . ?
C2A N1A C9A C4A 1.0(3) . . . . ?
Cu1A N1A C9A C4A -174.4(2) . . . . ?
N1A C2A N10A N11A -1.0(4) . . . . ?
N3A C2A N10A N11A 178.6(2) . . . . ?
N1A C2A N10A C101 -173.9(3) . . . . ?
N3A C2A N10A C101 5.8(5) . . . . ?
C2A N10A N11A C12A -173.6(2) . . . . ?
C101 N10A N11A C12A -0.5(4) . . . . ?
C2A N10A N11A Cu1A 6.6(3) . . . . ?
C101 N10A N11A Cu1A 179.7(2) . . . . ?
N10A N11A C12A C13A -178.3(2) . . . . ?
Cu1A N11A C12A C13A 1.4(4) . . . . ?
N11A C12A C13A C18A -177.1(2) . . . . ?
N11A C12A C13A C14A 4.2(4) . . . . ?
Cu1A O14A C14A C15A 175.83(16) . . . . ?
Cu1A O14A C14A C13A -4.8(3) . . . . ?
C18A C13A C14A O14A 178.8(2) . . . . ?
C12A C13A C14A O14A -2.6(4) . . . . ?
C18A C13A C14A C15A -1.8(3) . . . . ?
C12A C13A C14A C15A 176.8(2) . . . . ?
C151 O15A C15A C16A -90.6(3) . . . . ?
C151 O15A C15A C14A 90.2(3) . . . . ?
O14A C14A C15A O15A -0.5(3) . . . . ?
C13A C14A C15A O15A -180.0(2) . . . . ?
O14A C14A C15A C16A -179.7(2) . . . . ?
C13A C14A C15A C16A 0.9(3) . . . . ?
O15A C15A C16A O16A 1.5(3) . . . . ?
C14A C15A C16A O16A -179.4(2) . . . . ?
O15A C15A C16A C17A -178.2(2) . . . . ?
C14A C15A C16A C17A 0.9(4) . . . . ?
C17A C16A O16A C161 -1.5(4) . . . . ?
C15A C16A O16A C161 178.8(3) . . . . ?
O16A C16A C17A C18A 178.4(2) . . . . ?
C15A C16A C17A C18A -1.9(4) . . . . ?
C16A C17A C18A C13A 1.0(4) . . . . ?
C14A C13A C18A C17A 0.9(4) . . . . ?
C12A C13A C18A C17A -177.8(2) . . . . ?
C9B N1B C2B N3B 0.3(3) . . . . ?
Cu1B N1B C2B N3B -176.81(16) . . . . ?
C9B N1B C2B N10B -179.4(2) . . . . ?
Cu1B N1B C2B N10B 3.5(3) . . . . ?
N1B C2B N3B C4B -1.1(3) . . . . ?
N10B C2B N3B C4B 178.6(2) . . . . ?
C2B N3B C4B C5B -176.8(3) . . . . ?
C2B N3B C4B C9B 1.3(3) . . . . ?
N3B C4B C5B C6B 178.9(3) . . . . ?
C9B C4B C5B C6B 1.0(4) . . . . ?
C4B C5B C6B C7B -0.3(5) . . . . ?
C5B C6B C7B C8B 0.0(5) . . . . ?
C6B C7B C8B C9B -0.2(5) . . . . ?
C7B C8B C9B C4B 0.9(4) . . . . ?
C7B C8B C9B N1B -177.3(3) . . . . ?
C5B C4B C9B C8B -1.4(4) . . . . ?
N3B C4B C9B C8B -179.7(2) . . . . ?
C5B C4B C9B N1B 177.2(2) . . . . ?
N3B C4B C9B N1B -1.1(3) . . . . ?
C2B N1B C9B C8B 178.9(3) . . . . ?
Cu1B N1B C9B C8B -5.3(5) . . . . ?
C2B N1B C9B C4B 0.5(3) . . . . ?
Cu1B N1B C9B C4B 176.3(2) . . . . ?
N1B C2B N10B N11B 3.5(3) . . . . ?
N3B C2B N10B N11B -176.1(2) . . . . ?
N1B C2B N10B C102 171.1(2) . . . . ?
N3B C2B N10B C102 -8.6(4) . . . . ?
C2B N10B N11B C12B 172.0(2) . . . . ?
C102 N10B N11B C12B 4.1(3) . . . . ?
C2B N10B N11B Cu1B -8.6(2) . . . . ?
C102 N10B N11B Cu1B -176.48(19) . . . . ?
N10B N11B C12B C13B -179.6(2) . . . . ?
Cu1B N11B C12B C13B 1.1(3) . . . . ?
N11B C12B C13B C18B 173.4(2) . . . . ?
N11B C12B C13B C14B -5.8(4) . . . . ?
C18B C13B C14B O14B 178.2(2) . . . . ?
C12B C13B C14B O14B -2.7(4) . . . . ?
C18B C13B C14B C15B -1.4(3) . . . . ?
C12B C13B C14B C15B 177.8(2) . . . . ?
C15B C14B O14B Cu1B -165.18(16) . . . . ?
C13B C14B O14B Cu1B 15.3(3) . . . . ?
C15B C14B O14B Cu1A 15.3(3) . . . . ?
C13B C14B O14B Cu1A -164.29(17) . . . . ?
C152 O15B C15B C16B -67.5(3) . . . . ?
Cu1A O15B C15B C16B 166.25(18) . . . . ?
C152 O15B C15B C14B 115.9(2) . . . . ?
Cu1A O15B C15B C14B -10.4(2) . . . . ?
O14B C14B C15B O15B -0.9(3) . . . . ?
C13B C14B C15B O15B 178.65(19) . . . . ?
O14B C14B C15B C16B -177.5(2) . . . . ?
C13B C14B C15B C16B 2.1(3) . . . . ?
C162 O16B C16B C17B -10.7(4) . . . . ?
C162 O16B C16B C15B 170.0(3) . . . . ?
O15B C15B C16B O16B 0.8(3) . . . . ?
C14B C15B C16B O16B 177.3(2) . . . . ?
O15B C15B C16B C17B -178.5(2) . . . . ?
C14B C15B C16B C17B -2.0(4) . . . . ?
O16B C16B C17B C18B -178.0(2) . . . . ?
C15B C16B C17B C18B 1.2(4) . . . . ?
C16B C17B C18B C13B -0.6(4) . . . . ?
C14B C13B C18B C17B 0.7(4) . . . . ?
C12B C13B C18B C17B -178.6(2) . . . . ?
